data_7001170
loop_
_publ_author_name
'Berthet, Jean-Claude'
'Siffredi, G\'erald'
'Thu\'ery, Pierre'
'Ephritikhine, Michel'

_publ_section_title
;
 Synthesis and crystal structure of pentavalent uranyl complexes. The
 remarkable stability of UO2X (X = I, SO3CF3) in non-aqueous solutions
;
_journal_issue 18
_journal_name_full 'Dalton Transactions'
_journal_page_first 3478
_journal_page_last 3494
_journal_paper_doi 10.1039/b820659g
_journal_year 2009
_chemical_formula_moiety 'C35 H35 I Li N7 O2 U, I'
_chemical_formula_sum 'C35 H35 I2 Li N7 O2 U'
_chemical_formula_weight 1084.47
_space_group_IT_number 33
_symmetry_cell_setting orthorhombic
_symmetry_space_group_name_Hall 'P 2c -2n'
_symmetry_space_group_name_H-M 'P n a 21'
_atom_sites_solution_hydrogens geom
_atom_sites_solution_primary direct
_atom_sites_solution_secondary difmap
_audit_creation_method SHELXL-97
_cell_angle_alpha 90.00
_cell_angle_beta 90.00
_cell_angle_gamma 90.00
_cell_formula_units_Z 4
_cell_length_a 17.1377(8)
_cell_length_b 12.3158(11)
_cell_length_c 18.5640(19)
_cell_measurement_reflns_used 158854
_cell_measurement_temperature 100(2)
_cell_measurement_theta_max 25.68
_cell_measurement_theta_min 3.31
_cell_volume 3918.2(6)
_computing_cell_refinement 'HKL2000 (Otwinowski & Minor, 1997)'
_computing_data_collection 'COLLECT (Hooft, 1998)'
_computing_data_reduction 'HKL2000 (Otwinowski & Minor, 1997)'
_computing_molecular_graphics 'SHELXTL (Sheldrick, 1999)'
_computing_publication_material 'SHELXTL (Sheldrick, 1999); PLATON (Spek, 2003)'
_computing_structure_refinement 'SHELXL-97 (Sheldrick, 1997)'
_computing_structure_solution 'SHELXS-97 (Sheldrick, 1997)'
_diffrn_ambient_temperature 100(2)
_diffrn_measured_fraction_theta_full 0.992
_diffrn_measured_fraction_theta_max 0.992
_diffrn_measurement_device_type 'Nonius Kappa-CCD area-detector diffractometer'
_diffrn_measurement_method 'two \f and ten \w scans with 2\% steps'
_diffrn_radiation_monochromator graphite
_diffrn_radiation_source 'fine-focus sealed tube'
_diffrn_radiation_type MoK\a
_diffrn_radiation_wavelength 0.71073
_diffrn_reflns_av_R_equivalents 0.0661
_diffrn_reflns_av_sigmaI/netI 0.0439
_diffrn_reflns_limit_h_max 20
_diffrn_reflns_limit_h_min -20
_diffrn_reflns_limit_k_max 15
_diffrn_reflns_limit_k_min -14
_diffrn_reflns_limit_l_max 22
_diffrn_reflns_limit_l_min -22
_diffrn_reflns_number 158854
_diffrn_reflns_theta_full 25.68
_diffrn_reflns_theta_max 25.68
_diffrn_reflns_theta_min 3.31
_diffrn_standards_decay_% 0
_diffrn_standards_interval_time 0
_diffrn_standards_number 0
_exptl_absorpt_coefficient_mu 5.757
_exptl_absorpt_correction_T_max 0.708
_exptl_absorpt_correction_T_min 0.448
_exptl_absorpt_correction_type multi-scan
_exptl_absorpt_process_details 'SCALEPACK (Otwinowski & Minor, 1997)'
_exptl_crystal_colour 'translucent dark orange'
_exptl_crystal_density_diffrn 1.838
_exptl_crystal_density_method 'not measured'
_exptl_crystal_description platelet
_exptl_crystal_F_000 2044
_exptl_crystal_size_max 0.14
_exptl_crystal_size_mid 0.12
_exptl_crystal_size_min 0.06
_refine_diff_density_max 1.767
_refine_diff_density_min -1.025
_refine_diff_density_rms 0.348
_refine_ls_abs_structure_details 'Flack H D (1983), Acta Cryst. A39, 876-881'
_refine_ls_abs_structure_Flack 0.500(8)
_refine_ls_extinction_method none
_refine_ls_goodness_of_fit_ref 1.039
_refine_ls_hydrogen_treatment constr
_refine_ls_matrix_type full
_refine_ls_number_parameters 434
_refine_ls_number_reflns 7075
_refine_ls_number_restraints 1
_refine_ls_restrained_S_all 1.043
_refine_ls_R_factor_all 0.0570
_refine_ls_R_factor_gt 0.0449
_refine_ls_shift/su_max 0.001
_refine_ls_shift/su_mean 0.000
_refine_ls_structure_factor_coef Fsqd
_refine_ls_weighting_details 'calc w=1/[\s^2^(Fo^2^)+(0.0640P)^2^+12.1484P] where P=(Fo^2^+2Fc^2^)/3'
_refine_ls_weighting_scheme calc
_refine_ls_wR_factor_gt 0.1088
_refine_ls_wR_factor_ref 0.1132
_reflns_number_gt 5982
_reflns_number_total 7075
_reflns_threshold_expression >2sigma(I)
_cod_data_source_file b820659g.txt
_cod_data_source_block 7
_cod_database_code 7001170

loop_
_symmetry_equiv_pos_as_xyz
'x, y, z'
'-x, -y, z+1/2'
'x+1/2, -y+1/2, z'
'-x+1/2, y+1/2, z+1/2'

loop_
_atom_site_label
_atom_site_type_symbol
_atom_site_fract_x
_atom_site_fract_y
_atom_site_fract_z
_atom_site_U_iso_or_equiv
_atom_site_adp_type
_atom_site_occupancy
_atom_site_symmetry_multiplicity
_atom_site_calc_flag
_atom_site_refinement_flags
_atom_site_disorder_assembly
_atom_site_disorder_group
U U 0.274594(19) 0.53038(3) 0.21643(3) 0.02964(11) Uani 1 1 d . . .
Li Li 0.2561(12) 0.5153(13) 0.4191(11) 0.035(4) Uani 1 1 d . . .
I1 I 0.40688(4) 0.49420(6) 0.48436(5) 0.03950(18) Uani 1 1 d . . .
I2 I 0.08645(4) 0.47229(6) 0.94229(4) 0.03794(19) Uani 1 1 d . . .
O1 O 0.2645(4) 0.5304(5) 0.3173(5) 0.0271(17) Uani 1 1 d . . .
O2 O 0.2846(4) 0.5302(5) 0.1226(5) 0.0301(18) Uani 1 1 d . . .
N1 N 0.3596(5) 0.3580(7) 0.2312(5) 0.033(3) Uani 1 1 d . . .
N2 N 0.4185(5) 0.5918(7) 0.2281(6) 0.034(2) Uani 1 1 d . . .
N3 N 0.2757(4) 0.7456(7) 0.2126(8) 0.0335(19) Uani 1 1 d . . .
N4 N 0.1307(6) 0.5913(7) 0.2000(5) 0.035(2) Uani 1 1 d . . .
N5 N 0.1863(5) 0.3585(8) 0.2006(5) 0.032(2) Uani 1 1 d . . .
N6 N 0.2002(6) 0.3633(8) 0.4445(6) 0.041(2) Uani 1 1 d . . .
N7 N 0.1984(6) 0.6478(8) 0.4579(6) 0.041(3) Uani 1 1 d . . .
C1 C 0.3820(7) 0.3245(10) 0.2973(7) 0.043(3) Uani 1 1 d . . .
H1 H 0.3712 0.3690 0.3365 0.051 Uiso 1 1 calc R . .
C2 C 0.4211(8) 0.2253(11) 0.3101(8) 0.050(3) Uani 1 1 d . . .
H2 H 0.4362 0.2041 0.3562 0.061 Uiso 1 1 calc R . .
C3 C 0.4352(9) 0.1630(13) 0.2518(10) 0.059(4) Uani 1 1 d . . .
H3 H 0.4599 0.0966 0.2585 0.071 Uiso 1 1 calc R . .
C4 C 0.4153(8) 0.1924(11) 0.1838(9) 0.051(4) Uani 1 1 d . . .
H4 H 0.4275 0.1494 0.1442 0.061 Uiso 1 1 calc R . .
C5 C 0.3753(7) 0.2909(10) 0.1764(8) 0.044(3) Uani 1 1 d . . .
H5 H 0.3587 0.3110 0.1306 0.053 Uiso 1 1 calc R . .
C6 C 0.4499(7) 0.5980(9) 0.2948(7) 0.035(3) Uani 1 1 d . . .
H6 H 0.4175 0.5916 0.3348 0.042 Uiso 1 1 calc R . .
C7 C 0.5287(7) 0.6137(10) 0.3048(7) 0.040(3) Uani 1 1 d . . .
H7 H 0.5494 0.6188 0.3509 0.048 Uiso 1 1 calc R . .
C8 C 0.5758(7) 0.6214(11) 0.2459(9) 0.048(4) Uani 1 1 d . . .
H8 H 0.6289 0.6333 0.2521 0.058 Uiso 1 1 calc R . .
C9 C 0.5457(7) 0.6118(10) 0.1773(8) 0.040(3) Uani 1 1 d . . .
H9 H 0.5775 0.6152 0.1368 0.048 Uiso 1 1 calc R . .
C10 C 0.4654(7) 0.5969(9) 0.1717(7) 0.034(3) Uani 1 1 d . . .
H10 H 0.4437 0.5901 0.1260 0.041 Uiso 1 1 calc R . .
C11 C 0.2595(8) 0.7954(11) 0.1500(7) 0.041(3) Uani 1 1 d . . .
H11 H 0.2515 0.7525 0.1094 0.049 Uiso 1 1 calc R . .
C12 C 0.2542(7) 0.9075(9) 0.1424(8) 0.041(3) Uani 1 1 d . . .
H12 H 0.2412 0.9403 0.0988 0.049 Uiso 1 1 calc R . .
C13 C 0.2698(6) 0.9680(9) 0.2054(15) 0.055(5) Uani 1 1 d . . .
H13 H 0.2665 1.0433 0.2039 0.066 Uiso 1 1 calc R . .
C14 C 0.2892(6) 0.9192(10) 0.2667(7) 0.039(3) Uani 1 1 d . . .
H14 H 0.3011 0.9595 0.3076 0.047 Uiso 1 1 calc R . .
C15 C 0.2910(6) 0.8075(10) 0.2681(7) 0.038(3) Uani 1 1 d . . .
H15 H 0.3041 0.7738 0.3113 0.045 Uiso 1 1 calc R . .
C16 C 0.0998(7) 0.5986(9) 0.1337(7) 0.040(3) Uani 1 1 d . . .
H16 H 0.1328 0.5912 0.0943 0.048 Uiso 1 1 calc R . .
C17 C 0.0217(6) 0.6164(9) 0.1213(7) 0.039(3) Uani 1 1 d . . .
H17 H 0.0016 0.6207 0.0748 0.046 Uiso 1 1 calc R . .
C18 C -0.0249(8) 0.6276(9) 0.1803(9) 0.040(3) Uani 1 1 d . . .
H18 H -0.0779 0.6404 0.1738 0.048 Uiso 1 1 calc R . .
C19 C 0.0036(8) 0.6207(10) 0.2476(8) 0.042(3) Uani 1 1 d . . .
H19 H -0.0292 0.6269 0.2873 0.051 Uiso 1 1 calc R . .
C20 C 0.0835(6) 0.6041(9) 0.2565(8) 0.036(3) Uani 1 1 d . . .
H20 H 0.1044 0.6018 0.3028 0.043 Uiso 1 1 calc R . .
C21 C 0.1608(7) 0.3331(10) 0.1348(7) 0.040(3) Uani 1 1 d . . .
H21 H 0.1730 0.3796 0.0969 0.048 Uiso 1 1 calc R . .
C22 C 0.1175(7) 0.2420(10) 0.1199(7) 0.046(3) Uani 1 1 d . . .
H22 H 0.0995 0.2285 0.0735 0.056 Uiso 1 1 calc R . .
C23 C 0.1011(9) 0.1696(11) 0.1766(9) 0.055(4) Uani 1 1 d . . .
H23 H 0.0734 0.1059 0.1683 0.066 Uiso 1 1 calc R . .
C24 C 0.1270(9) 0.1954(10) 0.2447(9) 0.054(4) Uani 1 1 d . . .
H24 H 0.1165 0.1501 0.2837 0.065 Uiso 1 1 calc R . .
C25 C 0.1689(7) 0.2904(10) 0.2537(7) 0.040(3) Uani 1 1 d . . .
H25 H 0.1861 0.3077 0.2998 0.048 Uiso 1 1 calc R . .
C26 C 0.1234(8) 0.3467(10) 0.4466(8) 0.047(3) Uani 1 1 d . . .
H26 H 0.0910 0.4071 0.4432 0.057 Uiso 1 1 calc R . .
C27 C 0.0879(7) 0.2441(10) 0.4536(8) 0.049(3) Uani 1 1 d . . .
H27 H 0.0339 0.2362 0.4528 0.059 Uiso 1 1 calc R . .
C28 C 0.1372(9) 0.1551(11) 0.4617(9) 0.061(4) Uani 1 1 d . . .
H28 H 0.1172 0.0857 0.4687 0.073 Uiso 1 1 calc R . .
C29 C 0.2168(9) 0.1730(12) 0.4590(8) 0.056(4) Uani 1 1 d . . .
H29 H 0.2513 0.1148 0.4619 0.067 Uiso 1 1 calc R . .
C30 C 0.2446(8) 0.2755(10) 0.4521(7) 0.038(3) Uani 1 1 d . . .
H30 H 0.2984 0.2851 0.4528 0.046 Uiso 1 1 calc R . .
C31 C 0.1193(7) 0.6545(9) 0.4665(7) 0.042(3) Uani 1 1 d . . .
H31 H 0.0903 0.5909 0.4623 0.051 Uiso 1 1 calc R . .
C32 C 0.0803(7) 0.7480(9) 0.4806(8) 0.045(3) Uani 1 1 d . . .
H32 H 0.0262 0.7485 0.4848 0.054 Uiso 1 1 calc R . .
C33 C 0.1225(8) 0.8417(9) 0.4885(8) 0.048(3) Uani 1 1 d . . .
H33 H 0.0973 0.9064 0.4996 0.058 Uiso 1 1 calc R . .
C34 C 0.2034(7) 0.8399(9) 0.4798(8) 0.042(3) Uani 1 1 d . . .
H34 H 0.2331 0.9028 0.4837 0.051 Uiso 1 1 calc R . .
C35 C 0.2369(7) 0.7418(10) 0.4654(7) 0.039(3) Uani 1 1 d . . .
H35 H 0.2909 0.7400 0.4602 0.047 Uiso 1 1 calc R . .

loop_
_atom_site_aniso_label
_atom_site_aniso_U_11
_atom_site_aniso_U_22
_atom_site_aniso_U_33
_atom_site_aniso_U_23
_atom_site_aniso_U_13
_atom_site_aniso_U_12
U 0.02693(19) 0.02767(18) 0.0343(2) 0.0004(2) -0.0008(2) -0.00018(15)
Li 0.043(11) 0.017(9) 0.046(12) 0.003(7) 0.006(9) 0.006(7)
I1 0.0401(4) 0.0410(4) 0.0374(4) -0.0009(4) -0.0003(4) -0.0011(3)
I2 0.0336(4) 0.0407(4) 0.0394(4) 0.0011(4) -0.0003(3) -0.0019(3)
O1 0.025(3) 0.019(3) 0.037(3) -0.001(2) 0.001(2) -0.001(2)
O2 0.024(3) 0.018(3) 0.048(3) 0.000(2) -0.006(2) 0.000(2)
N1 0.024(4) 0.027(4) 0.050(8) 0.005(4) 0.001(4) 0.000(4)
N2 0.039(5) 0.030(5) 0.034(6) 0.004(4) 0.003(5) 0.001(4)
N3 0.024(4) 0.044(5) 0.032(5) -0.012(6) -0.011(5) 0.004(4)
N4 0.040(5) 0.031(5) 0.033(7) -0.002(4) 0.007(4) -0.006(4)
N5 0.023(4) 0.047(6) 0.026(7) 0.006(4) -0.007(4) -0.003(4)
N6 0.042(6) 0.040(6) 0.040(6) -0.003(5) -0.003(5) -0.010(5)
N7 0.032(5) 0.045(6) 0.047(7) -0.001(5) 0.004(5) 0.001(5)
C1 0.044(7) 0.037(7) 0.047(8) 0.006(6) -0.005(6) -0.009(5)
C2 0.052(8) 0.047(8) 0.053(9) 0.014(7) -0.011(6) 0.002(6)
C3 0.049(9) 0.048(8) 0.081(12) -0.008(9) -0.008(8) -0.002(7)
C4 0.042(8) 0.037(8) 0.073(11) -0.007(7) -0.008(7) 0.002(6)
C5 0.047(8) 0.039(7) 0.046(8) -0.010(6) 0.004(6) 0.006(6)
C6 0.040(7) 0.022(6) 0.043(8) 0.002(5) -0.001(6) -0.006(5)
C7 0.038(7) 0.039(7) 0.043(8) -0.004(6) -0.006(6) -0.006(5)
C8 0.019(6) 0.053(8) 0.072(10) -0.005(7) -0.009(6) 0.019(6)
C9 0.039(8) 0.033(7) 0.049(8) -0.004(6) 0.005(7) 0.002(5)
C10 0.040(7) 0.028(6) 0.035(7) -0.007(5) -0.001(6) 0.007(5)
C11 0.045(7) 0.041(7) 0.037(8) -0.003(6) -0.001(6) -0.004(6)
C12 0.037(7) 0.025(6) 0.059(9) 0.008(6) -0.005(6) 0.001(5)
C13 0.021(5) 0.034(6) 0.112(18) 0.000(8) 0.000(8) -0.002(5)
C14 0.034(7) 0.037(7) 0.047(8) -0.011(6) -0.007(6) -0.011(5)
C15 0.022(6) 0.047(7) 0.043(8) 0.012(6) 0.000(5) -0.001(5)
C16 0.046(7) 0.023(6) 0.050(9) -0.012(5) 0.005(6) -0.003(5)
C17 0.037(7) 0.040(7) 0.038(8) 0.004(5) -0.007(5) -0.007(5)
C18 0.036(7) 0.026(6) 0.057(9) 0.001(5) -0.006(6) 0.012(5)
C19 0.038(8) 0.034(7) 0.054(9) -0.004(6) 0.012(7) -0.004(6)
C20 0.031(6) 0.027(6) 0.049(8) -0.004(5) -0.006(6) 0.006(5)
C21 0.038(7) 0.051(7) 0.031(7) 0.004(5) 0.004(5) -0.001(5)
C22 0.050(8) 0.040(7) 0.049(8) -0.009(6) -0.007(6) -0.001(6)
C23 0.069(10) 0.033(7) 0.063(10) -0.009(7) 0.001(8) -0.021(7)
C24 0.070(10) 0.025(7) 0.067(10) 0.010(6) 0.000(7) -0.006(7)
C25 0.043(7) 0.045(7) 0.031(7) -0.002(6) 0.002(5) 0.003(6)
C26 0.057(8) 0.033(6) 0.051(8) 0.001(6) -0.002(7) 0.015(6)
C27 0.041(7) 0.048(8) 0.060(9) -0.007(6) 0.009(6) -0.022(6)
C28 0.060(9) 0.035(7) 0.086(13) 0.011(7) -0.003(8) 0.007(6)
C29 0.069(11) 0.043(8) 0.056(10) -0.002(6) -0.006(7) 0.011(7)
C30 0.039(7) 0.032(6) 0.043(8) 0.006(6) 0.002(6) 0.008(5)
C31 0.046(7) 0.027(6) 0.053(9) -0.005(5) -0.002(6) -0.006(5)
C32 0.030(6) 0.048(7) 0.056(8) -0.003(7) -0.001(6) 0.001(5)
C33 0.063(9) 0.031(6) 0.051(8) -0.002(7) -0.003(7) 0.011(5)
C34 0.052(8) 0.026(6) 0.048(8) 0.005(6) 0.004(6) -0.001(5)
C35 0.025(6) 0.047(8) 0.045(8) 0.007(6) -0.005(5) -0.002(5)

loop_
_atom_type_symbol
_atom_type_description
_atom_type_scat_dispersion_real
_atom_type_scat_dispersion_imag
_atom_type_scat_source
C C 0.0033 0.0016 'International Tables Vol C Tables 4.2.6.8 and 6.1.1.4'
H H 0.0000 0.0000 'International Tables Vol C Tables 4.2.6.8 and 6.1.1.4'
Li Li -0.0003 0.0001 'International Tables Vol C Tables 4.2.6.8 and 6.1.1.4'
N N 0.0061 0.0033 'International Tables Vol C Tables 4.2.6.8 and 6.1.1.4'
O O 0.0106 0.0060 'International Tables Vol C Tables 4.2.6.8 and 6.1.1.4'
U U -9.6767 9.6646 'International Tables Vol C Tables 4.2.6.8 and 6.1.1.4'
I I -0.4742 1.8119 'International Tables Vol C Tables 4.2.6.8 and 6.1.1.4'

loop_
_geom_angle_atom_site_label_1
_geom_angle_atom_site_label_2
_geom_angle_atom_site_label_3
_geom_angle
_geom_angle_site_symmetry_1
_geom_angle_site_symmetry_3
_geom_angle_publ_flag
O2 U O1 179.6(3) . . ?
O2 U N2 89.4(3) . . ?
O1 U N2 90.3(3) . . ?
O2 U N1 92.8(3) . . ?
O1 U N1 86.9(3) . . ?
N2 U N1 72.2(3) . . ?
O2 U N4 88.7(3) . . ?
O1 U N4 91.7(3) . . ?
N2 U N4 146.2(3) . . ?
N1 U N4 141.6(3) . . ?
O2 U N5 86.8(3) . . ?
O1 U N5 93.4(3) . . ?
N2 U N5 142.7(3) . . ?
N1 U N5 71.0(2) . . ?
N4 U N5 70.8(3) . . ?
O2 U N3 88.5(4) . . ?
O1 U N3 91.6(4) . . ?
N2 U N3 72.8(2) . . ?
N1 U N3 144.9(2) . . ?
N4 U N3 73.4(2) . . ?
N5 U N3 144.0(2) . . ?
O1 Li N7 108.1(9) . . ?
O1 Li N6 109.6(10) . . ?
N7 Li N6 113.7(10) . . ?
O1 Li I1 111.1(9) . . ?
N7 Li I1 111.1(9) . . ?
N6 Li I1 103.2(7) . . ?
U O1 Li 174.3(6) . . ?
C5 N1 C1 116.4(11) . . ?
C5 N1 U 122.6(8) . . ?
C1 N1 U 120.5(8) . . ?
C10 N2 C6 118.8(11) . . ?
C10 N2 U 121.8(8) . . ?
C6 N2 U 118.1(7) . . ?
C15 N3 C11 117.2(10) . . ?
C15 N3 U 124.3(10) . . ?
C11 N3 U 118.5(8) . . ?
C20 N4 C16 118.3(11) . . ?
C20 N4 U 121.1(7) . . ?
C16 N4 U 120.2(7) . . ?
C25 N5 C21 117.3(10) . . ?
C25 N5 U 123.8(7) . . ?
C21 N5 U 118.8(7) . . ?
C30 N6 C26 115.9(11) . . ?
C30 N6 Li 118.4(10) . . ?
C26 N6 Li 125.3(10) . . ?
C35 N7 C31 115.1(10) . . ?
C35 N7 Li 119.2(10) . . ?
C31 N7 Li 124.7(10) . . ?
N1 C1 C2 123.5(13) . . ?
N1 C1 H1 118.3 . . ?
C2 C1 H1 118.3 . . ?
C3 C2 C1 116.2(14) . . ?
C3 C2 H2 121.9 . . ?
C1 C2 H2 121.9 . . ?
C2 C3 C4 123.4(15) . . ?
C2 C3 H3 118.3 . . ?
C4 C3 H3 118.3 . . ?
C3 C4 C5 116.5(14) . . ?
C3 C4 H4 121.8 . . ?
C5 C4 H4 121.8 . . ?
N1 C5 C4 124.0(14) . . ?
N1 C5 H5 118.0 . . ?
C4 C5 H5 118.0 . . ?
N2 C6 C7 121.4(12) . . ?
N2 C6 H6 119.3 . . ?
C7 C6 H6 119.3 . . ?
C8 C7 C6 118.9(12) . . ?
C8 C7 H7 120.6 . . ?
C6 C7 H7 120.6 . . ?
C7 C8 C9 120.9(12) . . ?
C7 C8 H8 119.5 . . ?
C9 C8 H8 119.5 . . ?
C8 C9 C10 116.8(13) . . ?
C8 C9 H9 121.6 . . ?
C10 C9 H9 121.6 . . ?
N2 C10 C9 123.2(13) . . ?
N2 C10 H10 118.4 . . ?
C9 C10 H10 118.4 . . ?
N3 C11 C12 123.7(12) . . ?
N3 C11 H11 118.2 . . ?
C12 C11 H11 118.2 . . ?
C11 C12 C13 115.3(13) . . ?
C11 C12 H12 122.4 . . ?
C13 C12 H12 122.4 . . ?
C14 C13 C12 121.2(11) . . ?
C14 C13 H13 119.4 . . ?
C12 C13 H13 119.4 . . ?
C13 C14 C15 118.3(13) . . ?
C13 C14 H14 120.9 . . ?
C15 C14 H14 120.9 . . ?
N3 C15 C14 124.3(13) . . ?
N3 C15 H15 117.9 . . ?
C14 C15 H15 117.9 . . ?
N4 C16 C17 123.3(12) . . ?
N4 C16 H16 118.4 . . ?
C17 C16 H16 118.4 . . ?
C18 C17 C16 116.8(12) . . ?
C18 C17 H17 121.6 . . ?
C16 C17 H17 121.6 . . ?
C19 C18 C17 121.9(12) . . ?
C19 C18 H18 119.1 . . ?
C17 C18 H18 119.1 . . ?
C18 C19 C20 118.4(12) . . ?
C18 C19 H19 120.8 . . ?
C20 C19 H19 120.8 . . ?
N4 C20 C19 121.3(12) . . ?
N4 C20 H20 119.4 . . ?
C19 C20 H20 119.4 . . ?
N5 C21 C22 123.5(12) . . ?
N5 C21 H21 118.2 . . ?
C22 C21 H21 118.2 . . ?
C21 C22 C23 118.4(13) . . ?
C21 C22 H22 120.8 . . ?
C23 C22 H22 120.8 . . ?
C24 C23 C22 118.4(11) . . ?
C24 C23 H23 120.8 . . ?
C22 C23 H23 120.8 . . ?
C23 C24 C25 118.2(12) . . ?
C23 C24 H24 120.9 . . ?
C25 C24 H24 120.9 . . ?
N5 C25 C24 124.2(12) . . ?
N5 C25 H25 117.9 . . ?
C24 C25 H25 117.9 . . ?
N6 C26 C27 124.6(11) . . ?
N6 C26 H26 117.7 . . ?
C27 C26 H26 117.7 . . ?
C28 C27 C26 117.0(12) . . ?
C28 C27 H27 121.5 . . ?
C26 C27 H27 121.5 . . ?
C29 C28 C27 118.0(13) . . ?
C29 C28 H28 121.0 . . ?
C27 C28 H28 121.0 . . ?
C30 C29 C28 119.9(13) . . ?
C30 C29 H29 120.1 . . ?
C28 C29 H29 120.1 . . ?
N6 C30 C29 124.5(13) . . ?
N6 C30 H30 117.7 . . ?
C29 C30 H30 117.7 . . ?
C32 C31 N7 124.2(11) . . ?
C32 C31 H31 117.9 . . ?
N7 C31 H31 117.9 . . ?
C31 C32 C33 118.4(11) . . ?
C31 C32 H32 120.8 . . ?
C33 C32 H32 120.8 . . ?
C32 C33 C34 119.9(11) . . ?
C32 C33 H33 120.0 . . ?
C34 C33 H33 120.0 . . ?
C35 C34 C33 117.1(11) . . ?
C35 C34 H34 121.5 . . ?
C33 C34 H34 121.5 . . ?
N7 C35 C34 125.3(11) . . ?
N7 C35 H35 117.3 . . ?
C34 C35 H35 117.3 . . ?

loop_
_geom_bond_atom_site_label_1
_geom_bond_atom_site_label_2
_geom_bond_distance
_geom_bond_site_symmetry_2
_geom_bond_publ_flag
U O2 1.750(10) . ?
U O1 1.881(9) . ?
U N2 2.589(9) . ?
U N1 2.589(8) . ?
U N4 2.595(10) . ?
U N5 2.619(9) . ?
U N3 2.652(8) . ?
U Li 3.78(2) . ?
Li O1 1.90(2) . ?
Li N7 2.04(2) . ?
Li N6 2.16(2) . ?
Li I1 2.87(2) . ?
N1 C5 1.337(15) . ?
N1 C1 1.351(15) . ?
N2 C10 1.321(15) . ?
N2 C6 1.353(16) . ?
N3 C15 1.307(18) . ?
N3 C11 1.344(18) . ?
N4 C20 1.335(15) . ?
N4 C16 1.342(15) . ?
N5 C25 1.328(14) . ?
N5 C21 1.335(14) . ?
N6 C30 1.329(16) . ?
N6 C26 1.332(16) . ?
N7 C35 1.340(16) . ?
N7 C31 1.368(15) . ?
C1 C2 1.414(18) . ?
C1 H1 0.9300 . ?
C2 C3 1.35(2) . ?
C2 H2 0.9300 . ?
C3 C4 1.36(2) . ?
C3 H3 0.9300 . ?
C4 C5 1.400(19) . ?
C4 H4 0.9300 . ?
C5 H5 0.9300 . ?
C6 C7 1.377(16) . ?
C6 H6 0.9300 . ?
C7 C8 1.362(18) . ?
C7 H7 0.9300 . ?
C8 C9 1.379(18) . ?
C8 H8 0.9300 . ?
C9 C10 1.393(17) . ?
C9 H9 0.9300 . ?
C10 H10 0.9300 . ?
C11 C12 1.391(18) . ?
C11 H11 0.9300 . ?
C12 C13 1.41(3) . ?
C12 H12 0.9300 . ?
C13 C14 1.33(3) . ?
C13 H13 0.9300 . ?
C14 C15 1.377(18) . ?
C14 H14 0.9300 . ?
C15 H15 0.9300 . ?
C16 C17 1.376(16) . ?
C16 H16 0.9300 . ?
C17 C18 1.361(18) . ?
C17 H17 0.9300 . ?
C18 C19 1.345(18) . ?
C18 H18 0.9300 . ?
C19 C20 1.395(17) . ?
C19 H19 0.9300 . ?
C20 H20 0.9300 . ?
C21 C22 1.372(17) . ?
C21 H21 0.9300 . ?
C22 C23 1.41(2) . ?
C22 H22 0.9300 . ?
C23 C24 1.38(2) . ?
C23 H23 0.9300 . ?
C24 C25 1.384(19) . ?
C24 H24 0.9300 . ?
C25 H25 0.9300 . ?
C26 C27 1.408(17) . ?
C26 H26 0.9300 . ?
C27 C28 1.392(19) . ?
C27 H27 0.9300 . ?
C28 C29 1.38(2) . ?
C28 H28 0.9300 . ?
C29 C30 1.354(19) . ?
C29 H29 0.9300 . ?
C30 H30 0.9300 . ?
C31 C32 1.357(16) . ?
C31 H31 0.9300 . ?
C32 C33 1.370(17) . ?
C32 H32 0.9300 . ?
C33 C34 1.395(17) . ?
C33 H33 0.9300 . ?
C34 C35 1.365(17) . ?
C34 H34 0.9300 . ?
C35 H35 0.9300 . ?
